data_7056196
loop_
_publ_author_name
'Qiu, Ya-Ru'
'Zhang, Ru-Fen'
'Zhang, Shaoliang'
'Cheng, Shuang'
'Li, Qianli'
'Ma, Chunlin'

_publ_section_title
;
 Novel organotin(IV) Complexes derived from 4-fluorophenyl- selenoacetic
 acid: synthesis, characterization and in vitro cytostatic activity
 evaluation
;
_journal_name_full 'New J. Chem.'
_journal_paper_doi 10.1039/C7NJ00500H
_journal_year 2017
_chemical_formula_sum 'C11 H15 F O2 Se Sn'
_chemical_formula_weight 395.88
_space_group_crystal_system orthorhombic
_space_group_IT_number 19
_space_group_name_Hall 'P 2ac 2ab'
_space_group_name_H-M_alt 'P 21 21 21'
_symmetry_space_group_name_Hall 'P 2ac 2ab'
_symmetry_space_group_name_H-M 'P 21 21 21'
_atom_sites_solution_hydrogens geom
_audit_creation_method SHELXL-2014/7
_audit_update_record
;
2017-05-10 deposited with the CCDC.
2017-05-18 downloaded from the CCDC.
;
_cell_angle_alpha 90
_cell_angle_beta 90
_cell_angle_gamma 90
_cell_formula_units_Z 8
_cell_length_a 9.6149(8)
_cell_length_b 12.9348(11)
_cell_length_c 22.7853(19)
_cell_measurement_reflns_used 2958
_cell_measurement_temperature 298(2)
_cell_measurement_theta_max 20.664
_cell_measurement_theta_min 2.744
_cell_volume 2833.7(4)
_computing_cell_refinement 'Bruker SMART'
_computing_data_collection 'Bruker SMART'
_computing_data_reduction 'Bruker SAINT'
_computing_molecular_graphics 'Bruker SHELXTL'
_computing_publication_material 'Bruker SHELXTL'
_computing_structure_refinement 'SHELXL-2014/7 (Sheldrick, 2014)'
_computing_structure_solution 'SHELXS-97 (Sheldrick, 1990)'
_diffrn_ambient_temperature 298(2)
_diffrn_measured_fraction_theta_full 0.997
_diffrn_measured_fraction_theta_max 0.997
_diffrn_measurement_device_type 'CCD area detector'
_diffrn_measurement_method 'phi and omega scans'
_diffrn_radiation_type MoK\a
_diffrn_radiation_wavelength 0.71073
_diffrn_reflns_av_R_equivalents 0.1268
_diffrn_reflns_av_unetI/netI 0.1489
_diffrn_reflns_Laue_measured_fraction_full 0.997
_diffrn_reflns_Laue_measured_fraction_max 0.997
_diffrn_reflns_limit_h_max 11
_diffrn_reflns_limit_h_min -11
_diffrn_reflns_limit_k_max 15
_diffrn_reflns_limit_k_min -14
_diffrn_reflns_limit_l_max 27
_diffrn_reflns_limit_l_min -25
_diffrn_reflns_number 14159
_diffrn_reflns_point_group_measured_fraction_full 0.996
_diffrn_reflns_point_group_measured_fraction_max 0.996
_diffrn_reflns_theta_full 25.020
_diffrn_reflns_theta_max 25.020
_diffrn_reflns_theta_min 2.299
_exptl_absorpt_coefficient_mu 4.368
_exptl_absorpt_correction_T_max 0.4754
_exptl_absorpt_correction_T_min 0.2333
_exptl_absorpt_correction_type multi-scan
_exptl_absorpt_process_details sadabs
_exptl_crystal_colour colourless
_exptl_crystal_density_diffrn 1.856
_exptl_crystal_description block
_exptl_crystal_F_000 1520
_exptl_crystal_size_max 0.470
_exptl_crystal_size_mid 0.310
_exptl_crystal_size_min 0.200
_refine_diff_density_max 1.679
_refine_diff_density_min -1.591
_refine_diff_density_rms 0.213
_refine_ls_abs_structure_details
;
 Flack x determined using 830 quotients [(I+)-(I-)]/[(I+)+(I-)]
 (Parsons, Flack and Wagner, Acta Cryst. B69 (2013) 249-259).
;
_refine_ls_abs_structure_Flack 0.05(3)
_refine_ls_extinction_method none
_refine_ls_goodness_of_fit_ref 0.965
_refine_ls_hydrogen_treatment constr
_refine_ls_matrix_type full
_refine_ls_number_parameters 289
_refine_ls_number_reflns 4998
_refine_ls_number_restraints 0
_refine_ls_restrained_S_all 0.965
_refine_ls_R_factor_all 0.1378
_refine_ls_R_factor_gt 0.0751
_refine_ls_shift/su_max 0.000
_refine_ls_shift/su_mean 0.000
_refine_ls_structure_factor_coef Fsqd
_refine_ls_weighting_details 'w=1/[\s^2^(Fo^2^)+(0.1031P)^2^] where P=(Fo^2^+2Fc^2^)/3'
_refine_ls_weighting_scheme calc
_refine_ls_wR_factor_gt 0.1801
_refine_ls_wR_factor_ref 0.2055
_reflns_Friedel_coverage 0.757
_reflns_Friedel_fraction_full 0.994
_reflns_Friedel_fraction_max 0.994
_reflns_number_gt 2867
_reflns_number_total 4998
_reflns_threshold_expression 'I > 2\s(I)'
_cod_data_source_file c7nj00500h2.cif
_cod_data_source_block 151025b
_cod_database_code 7056196
_shelx_shelxl_version_number 2014/7
_shelx_space_group_comment
;
The symmetry employed for this shelxl refinement is uniquely defined
by the following loop, which should always be used as a source of
symmetry information in preference to the above space-group names.
They are only intended as comments.
;
_shelx_estimated_absorpt_t_min 0.233
_shelx_estimated_absorpt_t_max 0.475

loop_
_space_group_symop_operation_xyz
'x, y, z'
'-x+1/2, -y, z+1/2'
'-x, y+1/2, -z+1/2'
'x+1/2, -y+1/2, -z'

loop_
_atom_site_label
_atom_site_type_symbol
_atom_site_fract_x
_atom_site_fract_y
_atom_site_fract_z
_atom_site_U_iso_or_equiv
_atom_site_adp_type
_atom_site_occupancy
_atom_site_site_symmetry_order
_atom_site_calc_flag
_atom_site_refinement_flags_posn
_atom_site_refinement_flags_adp
Sn1 Sn 1.10508(16) 0.77928(12) 1.03110(6) 0.0418(5) Uani 1 1 d . .
Sn2 Sn 0.12032(16) 0.73408(14) 0.46569(7) 0.0465(5) Uani 1 1 d . .
Se1 Se 0.1726(3) 0.8104(3) 0.67378(12) 0.0725(10) Uani 1 1 d . .
Se2 Se 1.0534(3) 0.6714(3) 0.82902(12) 0.0763(11) Uani 1 1 d . .
F1 F 0.670(3) 0.5178(19) 0.6413(7) 0.129(8) Uani 1 1 d . .
F2 F 0.703(2) 0.9563(19) 0.7883(9) 0.119(8) Uani 1 1 d . .
O1 O 0.7605(17) 0.6398(13) 0.9159(6) 0.048(4) Uani 1 1 d . .
O2 O 0.9182(17) 0.6975(15) 0.9746(6) 0.057(5) Uani 1 1 d . .
O3 O 0.4699(19) 0.7338(16) 0.6031(6) 0.063(5) Uani 1 1 d . .
O4 O 0.3084(16) 0.7100(12) 0.5357(7) 0.050(4) Uani 1 1 d . .
C1 C 0.964(4) 0.534(3) 0.7393(13) 0.089(12) Uani 1 1 d . .
H1 H 1.0464 0.4993 0.7475 0.107 Uiso 1 1 calc R U
C2 C 0.875(4) 0.498(3) 0.6950(12) 0.084(10) Uani 1 1 d . .
H2 H 0.8972 0.4389 0.6736 0.101 Uiso 1 1 calc R U
C3 C 0.758(4) 0.551(3) 0.6843(11) 0.081(10) Uani 1 1 d . .
C4 C 0.716(4) 0.636(3) 0.7135(12) 0.080(11) Uani 1 1 d . .
H4 H 0.6336 0.6705 0.7036 0.096 Uiso 1 1 calc R U
C5 C 0.798(3) 0.670(3) 0.7579(13) 0.080(10) Uani 1 1 d . .
H5 H 0.7699 0.7269 0.7803 0.096 Uiso 1 1 calc R U
C6 C 0.926(4) 0.620(3) 0.7703(11) 0.071(10) Uani 1 1 d . .
C7 C 0.995(3) 0.589(2) 0.8971(10) 0.057(7) Uani 1 1 d . .
H7A H 0.9569 0.5234 0.8840 0.068 Uiso 1 1 calc R U
H7B H 1.0745 0.5748 0.9220 0.068 Uiso 1 1 calc R U
C8 C 0.887(2) 0.6479(18) 0.9308(9) 0.040(6) Uani 1 1 d . .
C9 C 1.146(3) 0.859(2) 0.9518(9) 0.056(7) Uani 1 1 d . .
H9A H 1.2203 0.8255 0.9312 0.083 Uiso 1 1 calc R U
H9B H 1.0638 0.8590 0.9278 0.083 Uiso 1 1 calc R U
H9C H 1.1720 0.9292 0.9605 0.083 Uiso 1 1 calc R U
C10 C 1.173(3) 0.625(2) 1.0537(10) 0.056(7) Uani 1 1 d . .
H10A H 1.2462 0.6037 1.0275 0.083 Uiso 1 1 calc R U
H10B H 1.2076 0.6242 1.0933 0.083 Uiso 1 1 calc R U
H10C H 1.0966 0.5776 1.0505 0.083 Uiso 1 1 calc R U
C11 C 0.946(3) 0.839(2) 1.0837(11) 0.064(8) Uani 1 1 d . .
H11A H 0.9362 0.7971 1.1183 0.096 Uiso 1 1 calc R U
H11B H 0.9682 0.9085 1.0948 0.096 Uiso 1 1 calc R U
H11C H 0.8601 0.8384 1.0621 0.096 Uiso 1 1 calc R U
C12 C 0.413(3) 0.942(2) 0.6880(11) 0.064(8) Uani 1 1 d . .
H12 H 0.3756 0.9783 0.6566 0.077 Uiso 1 1 calc R U
C13 C 0.532(4) 0.972(3) 0.7125(12) 0.078(10) Uani 1 1 d . .
H13 H 0.5819 1.0267 0.6967 0.093 Uiso 1 1 calc R U
C14 C 0.580(4) 0.920(3) 0.7627(12) 0.080(10) Uani 1 1 d . .
C15 C 0.508(4) 0.841(3) 0.7864(14) 0.095(12) Uani 1 1 d . .
H15 H 0.5394 0.8099 0.8207 0.114 Uiso 1 1 calc R U
C16 C 0.387(3) 0.808(3) 0.7595(11) 0.074(9) Uani 1 1 d . .
H16 H 0.3358 0.7538 0.7751 0.089 Uiso 1 1 calc R U
C17 C 0.346(3) 0.857(2) 0.7091(10) 0.058(8) Uani 1 1 d . .
C18 C 0.245(3) 0.686(2) 0.6384(10) 0.067(8) Uani 1 1 d . .
H18A H 0.2957 0.6467 0.6678 0.080 Uiso 1 1 calc R U
H18B H 0.1684 0.6435 0.6249 0.080 Uiso 1 1 calc R U
C19 C 0.341(2) 0.7078(17) 0.5873(11) 0.044(6) Uani 1 1 d . .
C20 C 0.024(4) 0.607(2) 0.5059(13) 0.090(11) Uani 1 1 d . .
H20A H -0.0445 0.6310 0.5333 0.135 Uiso 1 1 calc R U
H20B H -0.0197 0.5650 0.4766 0.135 Uiso 1 1 calc R U
H20C H 0.0928 0.5668 0.5263 0.135 Uiso 1 1 calc R U
C21 C 0.115(4) 0.888(2) 0.4985(11) 0.076(9) Uani 1 1 d . .
H21A H 0.1660 0.9330 0.4726 0.114 Uiso 1 1 calc R U
H21B H 0.0199 0.9115 0.5007 0.114 Uiso 1 1 calc R U
H21C H 0.1557 0.8904 0.5369 0.114 Uiso 1 1 calc R U
C22 C 0.274(4) 0.687(3) 0.4043(11) 0.086(11) Uani 1 1 d . .
H22A H 0.3159 0.7468 0.3868 0.129 Uiso 1 1 calc R U
H22B H 0.3442 0.6472 0.4241 0.129 Uiso 1 1 calc R U
H22C H 0.2316 0.6453 0.3744 0.129 Uiso 1 1 calc R U

loop_
_atom_site_aniso_label
_atom_site_aniso_U_11
_atom_site_aniso_U_22
_atom_site_aniso_U_33
_atom_site_aniso_U_23
_atom_site_aniso_U_13
_atom_site_aniso_U_12
Sn1 0.0399(10) 0.0460(11) 0.0396(8) -0.0074(8) 0.0013(7) 0.0038(7)
Sn2 0.0382(10) 0.0466(11) 0.0547(10) -0.0034(8) 0.0019(7) 0.0006(8)
Se1 0.0493(19) 0.101(3) 0.0674(16) 0.0024(18) 0.0083(14) 0.0049(16)
Se2 0.064(2) 0.103(3) 0.0615(16) -0.0167(18) 0.0186(15) -0.0304(19)
F1 0.15(2) 0.16(2) 0.078(13) -0.004(12) -0.043(13) -0.017(18)
F2 0.073(15) 0.15(2) 0.131(16) -0.026(15) -0.013(13) -0.027(14)
O1 0.036(11) 0.063(13) 0.047(9) -0.015(8) 0.005(7) 0.000(8)
O2 0.044(10) 0.074(13) 0.052(9) -0.029(9) -0.005(8) 0.000(9)
O3 0.055(12) 0.080(16) 0.054(10) -0.005(9) 0.003(8) -0.011(11)
O4 0.040(10) 0.049(11) 0.061(9) 0.013(9) -0.017(8) -0.002(7)
C1 0.10(3) 0.09(3) 0.08(2) -0.02(2) 0.04(2) 0.00(2)
C2 0.09(3) 0.11(3) 0.052(18) -0.031(17) -0.016(17) 0.02(2)
C3 0.10(3) 0.11(3) 0.031(15) 0.008(17) -0.014(15) 0.00(2)
C4 0.11(3) 0.08(3) 0.054(18) -0.009(17) -0.010(17) 0.04(2)
C5 0.07(2) 0.09(3) 0.09(2) -0.006(19) 0.007(17) 0.01(2)
C6 0.10(3) 0.08(2) 0.040(14) -0.020(15) 0.014(15) -0.04(2)
C7 0.061(19) 0.056(19) 0.053(15) -0.014(13) -0.001(13) 0.017(15)
C8 0.026(13) 0.051(16) 0.045(13) -0.004(11) 0.004(10) 0.011(11)
C9 0.067(19) 0.058(18) 0.041(13) 0.008(11) -0.017(11) -0.008(14)
C10 0.042(16) 0.060(19) 0.065(15) -0.008(13) 0.000(12) 0.004(13)
C11 0.060(18) 0.08(2) 0.056(14) -0.027(14) 0.004(13) -0.025(16)
C12 0.06(2) 0.08(2) 0.056(16) 0.020(15) 0.002(14) -0.008(16)
C13 0.10(3) 0.07(2) 0.062(19) 0.019(16) -0.003(18) -0.009(19)
C14 0.09(3) 0.09(3) 0.058(18) -0.007(17) 0.016(18) -0.01(2)
C15 0.08(3) 0.13(4) 0.08(2) 0.03(2) 0.02(2) -0.02(2)
C16 0.08(2) 0.08(3) 0.065(17) 0.029(16) -0.011(15) -0.02(2)
C17 0.07(2) 0.07(2) 0.042(14) 0.011(13) 0.017(12) 0.001(15)
C18 0.10(2) 0.045(18) 0.060(16) 0.006(14) -0.011(15) -0.019(17)
C19 0.038(15) 0.019(14) 0.075(16) 0.020(12) 0.002(12) 0.001(10)
C20 0.13(3) 0.04(2) 0.11(2) 0.008(17) -0.03(2) 0.015(19)
C21 0.12(3) 0.042(18) 0.067(18) 0.002(14) 0.005(18) 0.002(19)
C22 0.11(3) 0.08(3) 0.069(18) 0.012(18) 0.022(17) 0.04(2)

loop_
_atom_type_symbol
_atom_type_description
_atom_type_scat_dispersion_real
_atom_type_scat_dispersion_imag
_atom_type_scat_source
C C 0.0033 0.0016 'International Tables Vol C Tables 4.2.6.8 and 6.1.1.4'
H H 0.0000 0.0000 'International Tables Vol C Tables 4.2.6.8 and 6.1.1.4'
O O 0.0106 0.0060 'International Tables Vol C Tables 4.2.6.8 and 6.1.1.4'
F F 0.0171 0.0103 'International Tables Vol C Tables 4.2.6.8 and 6.1.1.4'
Se Se -0.0929 2.2259 'International Tables Vol C Tables 4.2.6.8 and 6.1.1.4'
Sn Sn -0.6537 1.4246 'International Tables Vol C Tables 4.2.6.8 and 6.1.1.4'

loop_
_geom_angle_atom_site_label_1
_geom_angle_atom_site_label_2
_geom_angle_atom_site_label_3
_geom_angle
_geom_angle_site_symmetry_1
_geom_angle_site_symmetry_3
C11 Sn1 C9 116.4(12) . .
C11 Sn1 C10 115.2(11) . .
C9 Sn1 C10 126.7(10) . .
C11 Sn1 O1 90.4(8) . 4_567
C9 Sn1 O1 96.4(8) . 4_567
C10 Sn1 O1 95.9(8) . 4_567
C11 Sn1 O2 85.6(8) . .
C9 Sn1 O2 84.2(8) . .
C10 Sn1 O2 87.1(8) . .
O1 Sn1 O2 175.8(6) 4_567 .
C20 Sn2 C22 111.7(13) . .
C20 Sn2 C21 124.7(13) . .
C22 Sn2 C21 121.1(14) . .
C20 Sn2 O3 99.9(10) . 4_466
C22 Sn2 O3 92.5(9) . 4_466
C21 Sn2 O3 93.2(10) . 4_466
C20 Sn2 O4 86.6(9) . .
C22 Sn2 O4 83.0(9) . .
C21 Sn2 O4 84.8(9) . .
O3 Sn2 O4 173.1(6) 4_466 .
C18 Se1 C17 97.1(12) . .
C6 Se2 C7 100.3(12) . .
C8 O1 Sn1 117.8(14) . 4_467
C8 O2 Sn1 146.6(15) . .
C19 O3 Sn2 118.1(14) . 4_566
C19 O4 Sn2 146.1(15) . .
C6 C1 C2 119(4) . .
C3 C2 C1 118(3) . .
C4 C3 C2 126(3) . .
C4 C3 F1 115(4) . .
C2 C3 F1 119(3) . .
C3 C4 C5 117(3) . .
C4 C5 C6 120(3) . .
C1 C6 C5 120(3) . .
C1 C6 Se2 118(3) . .
C5 C6 Se2 122(2) . .
C8 C7 Se2 109.0(18) . .
O2 C8 O1 120(2) . .
O2 C8 C7 121(2) . .
O1 C8 C7 119(2) . .
C13 C12 C17 120(3) . .
C12 C13 C14 119(3) . .
C15 C14 F2 121(3) . .
C15 C14 C13 121(3) . .
F2 C14 C13 117(3) . .
C14 C15 C16 119(3) . .
C17 C16 C15 118(3) . .
C12 C17 C16 122(3) . .
C12 C17 Se1 121(2) . .
C16 C17 Se1 117(2) . .
C19 C18 Se1 112.6(18) . .
O4 C19 O3 120(2) . .
O4 C19 C18 126(2) . .
O3 C19 C18 114(2) . .

loop_
_geom_bond_atom_site_label_1
_geom_bond_atom_site_label_2
_geom_bond_distance
_geom_bond_site_symmetry_2
Sn1 C11 2.09(3) .
Sn1 C9 2.12(2) .
Sn1 C10 2.17(3) .
Sn1 O1 2.189(16) 4_567
Sn1 O2 2.450(15) .
Sn2 C20 2.10(3) .
Sn2 C22 2.12(3) .
Sn2 C21 2.13(3) .
Sn2 O3 2.172(16) 4_466
Sn2 O4 2.432(15) .
Se1 C18 1.93(3) .
Se1 C17 1.95(3) .
Se2 C6 1.93(3) .
Se2 C7 1.96(3) .
F1 C3 1.37(3) .
F2 C14 1.39(4) .
O1 C8 1.27(3) .
O1 Sn1 2.189(15) 4_467
O2 C8 1.22(2) .
O3 C19 1.33(3) .
O3 Sn2 2.172(16) 4_566
O4 C19 1.22(3) .
C1 C6 1.37(4) .
C1 C2 1.40(5) .
C2 C3 1.35(4) .
C3 C4 1.35(4) .
C4 C5 1.36(4) .
C5 C6 1.43(4) .
C7 C8 1.50(3) .
C12 C13 1.33(4) .
C12 C17 1.36(4) .
C13 C14 1.40(4) .
C14 C15 1.34(4) .
C15 C16 1.38(4) .
C16 C17 1.37(3) .
C18 C19 1.51(3) .

loop_
_geom_torsion_atom_site_label_1
_geom_torsion_atom_site_label_2
_geom_torsion_atom_site_label_3
_geom_torsion_atom_site_label_4
_geom_torsion
_geom_torsion_site_symmetry_1
C6 C1 C2 C3 1(5) .
C1 C2 C3 C4 -1(6) .
C1 C2 C3 F1 180(3) .
C2 C3 C4 C5 -1(6) .
F1 C3 C4 C5 178(3) .
C3 C4 C5 C6 3(5) .
C2 C1 C6 C5 1(5) .
C2 C1 C6 Se2 -178(2) .
C4 C5 C6 C1 -3(5) .
C4 C5 C6 Se2 175(3) .
Sn1 O2 C8 O1 -167(2) .
Sn1 O2 C8 C7 18(4) .
Sn1 O1 C8 O2 2(3) 4_467
Sn1 O1 C8 C7 176.9(17) 4_467
Se2 C7 C8 O2 -99(2) .
Se2 C7 C8 O1 87(3) .
C17 C12 C13 C14 -5(5) .
C12 C13 C14 C15 -1(5) .
C12 C13 C14 F2 -178(3) .
F2 C14 C15 C16 180(3) .
C13 C14 C15 C16 3(6) .
C14 C15 C16 C17 0(5) .
C13 C12 C17 C16 8(5) .
C13 C12 C17 Se1 -179(2) .
C15 C16 C17 C12 -5(5) .
C15 C16 C17 Se1 -178(3) .
Sn2 O4 C19 O3 -151.1(19) .
Sn2 O4 C19 C18 24(4) .
Sn2 O3 C19 O4 -5(3) 4_566
Sn2 O3 C19 C18 179.3(16) 4_566
Se1 C18 C19 O4 -95(3) .
Se1 C18 C19 O3 80(2) .
